data_7038913
loop_
_publ_author_name
'Levason, William'
'Pugh, David'
'Purkis, Jamie M.'
'Reid, Gillian'

_publ_section_title
;
 Complexes of Group 2 dications with soft thioether- and
 selenoether-containing macrocycles.
;
_journal_issue 18
_journal_name_full 'Dalton transactions (Cambridge, England : 2003)'
_journal_page_first 7900
_journal_page_last 7911
_journal_paper_doi 10.1039/c6dt00808a
_journal_volume 45
_journal_year 2016
_chemical_formula_moiety '2(C32 H12 B F24), C12 H18 Mg N6'
_chemical_formula_sum 'C76 H42 B2 F48 Mg N6'
_chemical_formula_weight 1997.08
_chemical_name_systematic
;
 ?
;
_space_group_crystal_system orthorhombic
_space_group_IT_number 34
_space_group_name_Hall 'P 2 -2n'
_space_group_name_H-M_alt 'P n n 2'
_symmetry_space_group_name_Hall 'P 2 -2n'
_symmetry_space_group_name_H-M 'P n n 2'
_atom_sites_solution_hydrogens geom
_audit_creation_method SHELXL-2013
_audit_update_record
;
2016-02-23 deposited with the CCDC.
2016-03-28 downloaded from the CCDC.
;
_cell_angle_alpha 90
_cell_angle_beta 90
_cell_angle_gamma 90
_cell_formula_units_Z 2
_cell_length_a 17.574(4)
_cell_length_b 14.570(3)
_cell_length_c 16.836(4)
_cell_measurement_reflns_used 8196
_cell_measurement_temperature 100(2)
_cell_measurement_theta_max 27.5
_cell_measurement_theta_min 2.4
_cell_volume 4310.9(17)
_computing_cell_refinement
;
CrystalClear-SM Expert 2.1 b29 (Rigaku, 2013)
;
_computing_data_collection
;
CrystalClear-SM Expert 2.1 b29 (Rigaku, 2013)
;
_computing_data_reduction
;
CrystalClear-SM Expert 2.1 b29 (Rigaku, 2013)
;
_computing_molecular_graphics 'ORTEP-III (Farrugia, 2012)'
_computing_publication_material 'PLATON (Spek, 2003), WinGX (Farrugia, 1999) and enCIFer (Allen et al., 2004).'
_computing_structure_refinement 'SHELXL-2013 (Sheldrick, 2013)'
_computing_structure_solution 'SUPERFLIP (Palatinus and Chapuis, 2007)'
_diffrn_ambient_temperature 100(2)
_diffrn_detector 'CCD plate'
_diffrn_detector_area_resol_mean 28.5714
_diffrn_detector_type 'Rigaku HG Saturn724+ (2x2 bin mode)'
_diffrn_measured_fraction_theta_full 0.997
_diffrn_measured_fraction_theta_max 0.998
_diffrn_measurement_device 'four-circle \k diffractometer'
_diffrn_measurement_device_type 'Rigaku AFC12 (Right)'
_diffrn_measurement_method 'profile data from \w-scans'
_diffrn_measurement_specimen_support 'MiTeGen micromount'
_diffrn_radiation_collimation 'Confocal mirrors, VHF Varimax '
_diffrn_radiation_type MoK\a
_diffrn_radiation_wavelength 0.71075
_diffrn_reflns_av_R_equivalents 0.0844
_diffrn_reflns_av_unetI/netI 0.0522
_diffrn_reflns_Laue_measured_fraction_full 0.997
_diffrn_reflns_Laue_measured_fraction_max 0.998
_diffrn_reflns_limit_h_max 18
_diffrn_reflns_limit_h_min -21
_diffrn_reflns_limit_k_max 18
_diffrn_reflns_limit_k_min -18
_diffrn_reflns_limit_l_max 20
_diffrn_reflns_limit_l_min -21
_diffrn_reflns_number 51977
_diffrn_reflns_point_group_measured_fraction_full 0.998
_diffrn_reflns_point_group_measured_fraction_max 0.998
_diffrn_reflns_theta_full 26.000
_diffrn_reflns_theta_max 26.371
_diffrn_reflns_theta_min 3.026
_diffrn_source 'Rotating Anode'
_diffrn_source_current 55.0
_diffrn_source_power 2.475
_diffrn_source_voltage 45.0
_exptl_absorpt_coefficient_mu 0.170
_exptl_absorpt_correction_T_max 1.000
_exptl_absorpt_correction_T_min 0.334
_exptl_absorpt_correction_type multi-scan
_exptl_absorpt_process_details 'CrystalClear-SM Expert 2.1 b29 (Rigaku, 2013)'
_exptl_crystal_colour colourless
_exptl_crystal_density_diffrn 1.539
_exptl_crystal_description rod
_exptl_crystal_F_000 1988
_exptl_crystal_size_max 0.090
_exptl_crystal_size_mid 0.040
_exptl_crystal_size_min 0.040
_refine_diff_density_max 0.266
_refine_diff_density_min -0.208
_refine_diff_density_rms 0.051
_refine_ls_abs_structure_details
;
 Refined as an inversion twin.
;
_refine_ls_abs_structure_Flack -0.2(6)
_refine_ls_extinction_method none
_refine_ls_goodness_of_fit_ref 1.014
_refine_ls_hydrogen_treatment constr
_refine_ls_matrix_type full
_refine_ls_number_parameters 632
_refine_ls_number_reflns 8528
_refine_ls_number_restraints 654
_refine_ls_restrained_S_all 0.998
_refine_ls_R_factor_all 0.0805
_refine_ls_R_factor_gt 0.0526
_refine_ls_shift/su_max 0.000
_refine_ls_shift/su_mean 0.000
_refine_ls_structure_factor_coef Fsqd
_refine_ls_weighting_details 'w=1/[\s^2^(Fo^2^)+(0.0793P)^2^+0.1400P] where P=(Fo^2^+2Fc^2^)/3'
_refine_ls_weighting_scheme calc
_refine_ls_wR_factor_gt 0.1306
_refine_ls_wR_factor_ref 0.1451
_reflns_Friedel_coverage 0.932
_reflns_Friedel_fraction_full 0.999
_reflns_Friedel_fraction_max 0.999
_reflns_number_gt 6024
_reflns_number_total 8528
_reflns_threshold_expression 'I > 2\s(I)'
_cod_data_source_file c6dt00808a2.cif
_cod_data_source_block shelx
_cod_depositor_comments 'Adding full bibliography for 7038913--7038924.cif.'
_cod_original_cell_volume 4311.0(17)
_cod_database_code 7038913
_shelx_space_group_comment
;
The symmetry employed for this shelxl refinement is uniquely defined
by the following loop, which should always be used as a source of
symmetry information in preference to the above space-group names.
They are only intended as comments.
;
_shelx_estimated_absorpt_t_min 0.985
_shelx_estimated_absorpt_t_max 0.993
_shelxl_version_number 2013-4

loop_
_space_group_symop_operation_xyz
'x, y, z'
'-x, -y, z'
'x+1/2, -y+1/2, z+1/2'
'-x+1/2, y+1/2, z+1/2'

loop_
_atom_site_label
_atom_site_type_symbol
_atom_site_fract_x
_atom_site_fract_y
_atom_site_fract_z
_atom_site_U_iso_or_equiv
_atom_site_adp_type
_atom_site_occupancy
_atom_site_site_symmetry_order
_atom_site_calc_flag
_atom_site_refinement_flags_posn
_atom_site_refinement_flags_adp
_atom_site_refinement_flags_occupancy
_atom_site_disorder_assembly
_atom_site_disorder_group
C1 C 0.3099(3) 0.4109(3) 0.0945(3) 0.0340(12) Uani 1 1 d . U . . .
C2 C 0.3011(3) 0.3281(3) 0.1370(3) 0.0396(13) Uani 1 1 d . U . . .
H2 H 0.2628 0.3249 0.1767 0.047 Uiso 1 1 calc R U . . .
C3 C 0.3456(4) 0.2516(3) 0.1235(4) 0.0478(15) Uani 1 1 d . U . . .
C4 C 0.4037(4) 0.2541(3) 0.0681(4) 0.0492(15) Uani 1 1 d . U . . .
H4 H 0.4349 0.2020 0.0589 0.059 Uiso 1 1 calc R U . . .
C5 C 0.4151(3) 0.3351(3) 0.0263(4) 0.0411(12) Uani 1 1 d . U . . .
C6 C 0.3693(3) 0.4118(3) 0.0400(4) 0.0385(12) Uani 1 1 d . U . . .
H6 H 0.3792 0.4665 0.0112 0.046 Uiso 1 1 calc R U . . .
C7 C 0.3307(4) 0.1646(3) 0.1671(4) 0.0588(18) Uani 1 1 d . U . . .
C8 C 0.4763(3) 0.3411(4) -0.0348(4) 0.0536(16) Uani 1 1 d . U . . .
C9 C 0.3089(3) 0.5932(3) 0.1147(3) 0.0313(11) Uani 1 1 d . U . . .
C10 C 0.3686(3) 0.5925(3) 0.1705(3) 0.0323(11) Uani 1 1 d . U . . .
H10 H 0.3794 0.5372 0.1981 0.039 Uiso 1 1 calc R U . . .
C11 C 0.4126(3) 0.6700(3) 0.1867(3) 0.0355(11) Uani 1 1 d . U . . .
C12 C 0.3993(3) 0.7511(3) 0.1461(3) 0.0361(12) Uani 1 1 d . U . . .
H12 H 0.4291 0.8041 0.1567 0.043 Uiso 1 1 calc R U . . .
C13 C 0.3422(3) 0.7536(3) 0.0899(3) 0.0372(12) Uani 1 1 d . U . . .
C14 C 0.2973(3) 0.6753(3) 0.0752(3) 0.0360(12) Uani 1 1 d . U . . .
H14 H 0.2578 0.6789 0.0369 0.043 Uiso 1 1 calc R U . . .
C15 C 0.4728(3) 0.6640(3) 0.2482(4) 0.0434(13) Uani 1 1 d . U . . .
C16 C 0.3259(4) 0.8396(3) 0.0442(5) 0.0538(15) Uani 1 1 d D U . . .
C17 C 0.1997(3) 0.4897(3) 0.1824(3) 0.0336(11) Uani 1 1 d . U . . .
C18 C 0.1396(3) 0.4260(3) 0.1814(3) 0.0369(12) Uani 1 1 d . U . . .
H18 H 0.1309 0.3921 0.1340 0.044 Uiso 1 1 calc R U . . .
C19 C 0.0922(3) 0.4098(3) 0.2460(3) 0.0385(13) Uani 1 1 d . U . . .
C20 C 0.1012(3) 0.4587(3) 0.3159(4) 0.0400(13) Uani 1 1 d . U . . .
H20 H 0.0694 0.4479 0.3605 0.048 Uiso 1 1 calc R U . . .
C21 C 0.1585(3) 0.5238(3) 0.3183(3) 0.0365(12) Uani 1 1 d . U . . .
C22 C 0.2068(3) 0.5384(3) 0.2538(3) 0.0332(11) Uani 1 1 d . U . . .
H22 H 0.2460 0.5831 0.2585 0.040 Uiso 1 1 calc R U . . .
C23 C 0.0295(4) 0.3421(4) 0.2362(4) 0.0480(14) Uani 1 1 d . U . . .
C24 C 0.1704(3) 0.5780(3) 0.3917(4) 0.0419(13) Uani 1 1 d . U . . .
C25 C 0.1996(3) 0.5132(3) 0.0266(3) 0.0301(10) Uani 1 1 d . U . . .
C26 C 0.2086(3) 0.4698(3) -0.0465(3) 0.0323(11) Uani 1 1 d . U . . .
H26 H 0.2495 0.4278 -0.0531 0.039 Uiso 1 1 calc R U . . .
C27 C 0.1603(3) 0.4857(3) -0.1100(3) 0.0343(11) Uani 1 1 d . U . . .
C28 C 0.1010(3) 0.5472(3) -0.1035(3) 0.0364(12) Uani 1 1 d . U . . .
H28 H 0.0685 0.5592 -0.1473 0.044 Uiso 1 1 calc R U . . .
C29 C 0.0901(3) 0.5912(3) -0.0315(3) 0.0346(12) Uani 1 1 d . U . . .
C30 C 0.1377(3) 0.5738(3) 0.0316(3) 0.0321(11) Uani 1 1 d . U . . .
H30 H 0.1283 0.6041 0.0806 0.039 Uiso 1 1 calc R U . . .
C31 C 0.1735(4) 0.4364(3) -0.1876(4) 0.0486(14) Uani 1 1 d . U . . .
C32 C 0.0251(3) 0.6568(3) -0.0208(4) 0.0426(13) Uani 1 1 d . U . . .
C33 C -0.1117(3) 0.0984(3) -0.0881(3) 0.0440(12) Uani 1 1 d . U . . .
C34 C -0.1652(3) 0.1429(4) -0.1420(4) 0.0561(15) Uani 1 1 d . U . . .
H34A H -0.1569 0.2094 -0.1409 0.084 Uiso 1 1 calc R U . . .
H34B H -0.2173 0.1293 -0.1252 0.084 Uiso 1 1 calc R U . . .
H34C H -0.1571 0.1199 -0.1961 0.084 Uiso 1 1 calc R U . . .
C35 C 0.0996(4) -0.1247(4) 0.1678(4) 0.0507(14) Uani 1 1 d . U . . .
C36 C 0.1442(4) -0.1888(4) 0.2147(4) 0.0593(17) Uani 1 1 d . U . . .
H36A H 0.1251 -0.1895 0.2694 0.089 Uiso 1 1 calc R U . . .
H36B H 0.1977 -0.1697 0.2146 0.089 Uiso 1 1 calc R U . . .
H36C H 0.1400 -0.2504 0.1919 0.089 Uiso 1 1 calc R U . . .
C37 C 0.1231(3) 0.1643(3) 0.0171(4) 0.0422(13) Uani 1 1 d . U . . .
C38 C 0.1747(3) 0.2348(3) -0.0079(4) 0.0478(14) Uani 1 1 d . U . . .
H38A H 0.1769 0.2363 -0.0661 0.072 Uiso 1 1 calc R U . . .
H38B H 0.2256 0.2220 0.0133 0.072 Uiso 1 1 calc R U . . .
H38C H 0.1570 0.2943 0.0119 0.072 Uiso 1 1 calc R U . . .
B1 B 0.2550(3) 0.5008(4) 0.1050(5) 0.0339(10) Uani 1 1 d . U . . .
N1 N -0.0693(3) 0.0652(3) -0.0465(3) 0.0452(10) Uani 1 1 d . U . . .
N2 N 0.0639(3) -0.0751(3) 0.1305(3) 0.0499(11) Uani 1 1 d . U . . .
N3 N 0.0814(3) 0.1085(3) 0.0367(3) 0.0464(12) Uani 1 1 d . U . . .
F1 F 0.2725(3) 0.1196(3) 0.1379(3) 0.0932(15) Uani 1 1 d . U . . .
F2 F 0.3175(3) 0.1780(2) 0.2436(3) 0.0828(13) Uani 1 1 d . U . . .
F3 F 0.3893(3) 0.1068(2) 0.1652(4) 0.1126(19) Uani 1 1 d . U . . .
F4 F 0.5302(2) 0.4012(3) -0.0150(3) 0.0749(12) Uani 1 1 d . U . . .
F5 F 0.5126(2) 0.2613(3) -0.0464(3) 0.0750(13) Uani 1 1 d . U . . .
F6 F 0.4501(2) 0.3664(3) -0.1058(3) 0.0699(11) Uani 1 1 d . U . . .
F7 F 0.4429(2) 0.6429(3) 0.3194(2) 0.0622(9) Uani 1 1 d . U . . .
F8 F 0.5247(2) 0.5989(2) 0.2320(3) 0.0672(11) Uani 1 1 d . U . . .
F9 F 0.51110(18) 0.7417(2) 0.2579(2) 0.0521(9) Uani 1 1 d . U . . .
F10A F 0.3649(15) 0.9122(7) 0.0680(13) 0.091(6) Uani 0.65(4) 1 d . U P A 1
F11A F 0.3322(11) 0.8315(13) -0.0314(7) 0.060(3) Uani 0.65(4) 1 d . U P A 1
F12A F 0.2513(6) 0.8665(9) 0.0511(10) 0.061(3) Uani 0.65(4) 1 d . U P A 1
F10B F 0.3901(12) 0.890(2) 0.0419(18) 0.072(6) Uani 0.35(4) 1 d . U P A 2
F11B F 0.317(2) 0.821(3) -0.0334(10) 0.075(8) Uani 0.35(4) 1 d D U P A 2
F12B F 0.2727(19) 0.8860(15) 0.081(2) 0.080(6) Uani 0.35(4) 1 d D U P A 2
F13 F -0.0045(2) 0.3213(3) 0.3050(3) 0.0766(12) Uani 1 1 d . U . . .
F14 F -0.02762(19) 0.3745(2) 0.1912(2) 0.0560(9) Uani 1 1 d . U . . .
F15 F 0.0506(2) 0.2651(2) 0.2020(3) 0.0785(14) Uani 1 1 d . U . . .
F16 F 0.2344(2) 0.5535(2) 0.4311(2) 0.0609(10) Uani 1 1 d . U . . .
F17 F 0.1142(2) 0.5707(2) 0.4439(2) 0.0660(11) Uani 1 1 d . U . . .
F18 F 0.1785(2) 0.66881(18) 0.3775(2) 0.0528(9) Uani 1 1 d . U . . .
F19 F 0.1913(2) 0.34747(19) -0.1756(2) 0.0591(9) Uani 1 1 d . U . . .
F20 F 0.1120(3) 0.4369(3) -0.2339(3) 0.0787(13) Uani 1 1 d . U . . .
F21 F 0.2300(2) 0.4719(2) -0.2280(2) 0.0666(11) Uani 1 1 d . U . . .
F22 F -0.0054(2) 0.6853(3) -0.0879(2) 0.0790(13) Uani 1 1 d . U . . .
F23 F 0.0465(2) 0.73229(19) 0.0198(3) 0.0660(11) Uani 1 1 d . U . . .
F24 F -0.03128(16) 0.62072(19) 0.0220(2) 0.0455(8) Uani 1 1 d . U . . .
Mg1 Mg 0.0000 0.0000 0.04360(16) 0.0427(6) Uani 1 2 d S TU P . .

loop_
_atom_site_aniso_label
_atom_site_aniso_U_11
_atom_site_aniso_U_22
_atom_site_aniso_U_33
_atom_site_aniso_U_23
_atom_site_aniso_U_13
_atom_site_aniso_U_12
C1 0.041(3) 0.030(2) 0.031(3) -0.0034(19) -0.008(2) -0.003(2)
C2 0.047(3) 0.034(2) 0.038(3) -0.003(2) -0.013(3) 0.003(2)
C3 0.067(4) 0.034(2) 0.043(4) -0.004(2) -0.024(3) 0.003(2)
C4 0.055(4) 0.038(3) 0.055(4) -0.011(2) -0.024(3) 0.013(2)
C5 0.041(3) 0.043(2) 0.039(3) -0.014(2) -0.016(3) 0.008(2)
C6 0.040(3) 0.036(2) 0.040(3) -0.007(2) -0.013(3) 0.006(2)
C7 0.091(5) 0.032(2) 0.053(4) -0.001(2) -0.031(4) 0.008(3)
C8 0.044(3) 0.065(3) 0.052(4) -0.025(3) -0.013(3) 0.017(3)
C9 0.035(3) 0.031(2) 0.028(3) -0.0027(18) 0.003(2) 0.001(2)
C10 0.037(3) 0.030(2) 0.031(3) -0.0001(19) -0.002(2) 0.0015(18)
C11 0.035(3) 0.040(2) 0.032(3) -0.007(2) 0.003(2) -0.002(2)
C12 0.043(3) 0.032(2) 0.033(3) -0.0076(18) 0.009(2) -0.008(2)
C13 0.040(3) 0.033(2) 0.039(3) 0.001(2) 0.003(3) -0.003(2)
C14 0.038(3) 0.035(2) 0.035(3) 0.003(2) -0.005(2) -0.003(2)
C15 0.042(3) 0.043(3) 0.045(4) -0.007(2) -0.004(3) -0.005(2)
C16 0.061(4) 0.039(3) 0.062(4) 0.011(3) -0.010(4) -0.010(3)
C17 0.038(3) 0.030(2) 0.033(3) 0.0037(19) -0.010(2) 0.0003(19)
C18 0.043(3) 0.034(2) 0.034(3) 0.001(2) -0.007(3) -0.001(2)
C19 0.043(3) 0.038(2) 0.035(3) 0.008(2) -0.004(3) -0.003(2)
C20 0.044(3) 0.042(3) 0.034(3) 0.010(2) 0.001(3) 0.000(2)
C21 0.042(3) 0.035(2) 0.033(3) 0.0009(19) -0.003(2) 0.002(2)
C22 0.035(3) 0.030(2) 0.034(3) 0.0041(18) -0.003(2) -0.0017(19)
C23 0.052(4) 0.052(3) 0.040(4) 0.004(3) -0.001(3) -0.012(3)
C24 0.051(3) 0.042(3) 0.034(3) 0.006(2) 0.002(3) 0.000(2)
C25 0.033(2) 0.027(2) 0.030(3) 0.0012(18) -0.001(2) -0.0046(17)
C26 0.037(3) 0.030(2) 0.031(3) 0.0003(18) 0.000(2) 0.0012(19)
C27 0.042(3) 0.032(2) 0.028(3) 0.0036(18) -0.002(2) -0.002(2)
C28 0.037(3) 0.039(2) 0.033(3) 0.006(2) -0.004(2) -0.001(2)
C29 0.037(3) 0.032(2) 0.035(3) 0.0078(19) 0.005(2) 0.000(2)
C30 0.039(3) 0.030(2) 0.028(3) 0.0027(18) 0.000(2) -0.0023(19)
C31 0.069(4) 0.042(3) 0.035(3) 0.000(2) -0.005(3) 0.005(3)
C32 0.045(3) 0.041(3) 0.042(4) 0.013(2) 0.001(3) 0.006(2)
C33 0.043(3) 0.045(3) 0.044(3) -0.002(2) 0.007(2) -0.001(2)
C34 0.048(3) 0.071(3) 0.049(4) 0.014(3) 0.008(3) 0.005(3)
C35 0.056(4) 0.053(3) 0.043(4) 0.003(3) -0.003(3) -0.015(3)
C36 0.053(4) 0.063(3) 0.063(5) 0.009(3) -0.002(3) -0.007(3)
C37 0.041(3) 0.039(2) 0.046(4) -0.001(2) -0.003(3) 0.007(2)
C38 0.047(3) 0.041(3) 0.055(4) -0.004(2) 0.002(3) 0.000(2)
B1 0.040(3) 0.0287(19) 0.033(3) -0.0001(16) -0.005(3) 0.000(3)
N1 0.049(3) 0.041(2) 0.046(3) -0.0005(18) 0.002(2) 0.000(2)
N2 0.057(3) 0.047(2) 0.045(3) 0.0035(19) -0.006(2) -0.008(2)
N3 0.046(3) 0.036(2) 0.057(3) 0.0007(19) 0.000(3) -0.0015(18)
F1 0.133(3) 0.0559(19) 0.091(3) 0.0177(19) -0.053(3) -0.034(2)
F2 0.146(4) 0.0408(17) 0.062(3) 0.0084(17) -0.020(3) -0.010(2)
F3 0.136(4) 0.049(2) 0.152(5) 0.030(3) -0.003(4) 0.038(2)
F4 0.051(2) 0.088(3) 0.085(3) -0.039(2) 0.009(2) -0.0049(18)
F5 0.072(3) 0.082(2) 0.071(3) -0.029(2) -0.005(2) 0.038(2)
F6 0.056(2) 0.100(3) 0.054(3) 0.001(2) 0.003(2) 0.0227(19)
F7 0.061(2) 0.087(2) 0.038(2) 0.0096(18) -0.0091(18) -0.0214(18)
F8 0.052(2) 0.062(2) 0.088(3) -0.029(2) -0.029(2) 0.0144(16)
F9 0.048(2) 0.0532(18) 0.055(3) -0.0142(15) -0.0073(19) -0.0119(14)
F10A 0.135(12) 0.033(4) 0.104(10) 0.014(4) -0.065(9) -0.027(5)
F11A 0.064(6) 0.061(7) 0.054(5) 0.019(4) 0.012(5) 0.013(5)
F12A 0.065(4) 0.047(4) 0.071(7) 0.020(4) 0.010(4) 0.022(3)
F10B 0.080(9) 0.054(12) 0.081(13) 0.025(8) 0.004(9) -0.029(7)
F11B 0.109(19) 0.055(9) 0.060(8) 0.034(6) -0.041(10) -0.013(10)
F12B 0.101(11) 0.046(7) 0.094(12) 0.013(7) 0.016(9) 0.019(7)
F13 0.090(3) 0.095(3) 0.045(3) 0.017(2) -0.003(2) -0.049(2)
F14 0.0483(19) 0.069(2) 0.051(2) 0.0043(18) -0.0070(18) -0.0158(16)
F15 0.063(2) 0.0386(16) 0.133(4) -0.011(2) 0.003(3) -0.0164(16)
F16 0.079(2) 0.0553(18) 0.048(2) -0.0064(15) -0.021(2) 0.0085(17)
F17 0.085(3) 0.067(2) 0.046(2) -0.0139(17) 0.021(2) -0.015(2)
F18 0.075(2) 0.0366(15) 0.047(2) -0.0033(13) -0.0041(18) -0.0035(14)
F19 0.100(3) 0.0395(15) 0.038(2) -0.0053(13) -0.0052(19) 0.0104(16)
F20 0.095(3) 0.091(3) 0.050(3) -0.024(2) -0.034(2) 0.030(2)
F21 0.103(3) 0.0560(18) 0.041(2) 0.0000(15) 0.023(2) 0.0072(19)
F22 0.077(3) 0.112(3) 0.048(3) 0.036(2) 0.009(2) 0.057(2)
F23 0.054(2) 0.0344(15) 0.109(3) -0.0054(18) 0.001(2) 0.0044(14)
F24 0.0380(16) 0.0493(16) 0.049(2) 0.0048(14) 0.0035(15) 0.0052(13)
Mg1 0.0463(13) 0.0353(11) 0.0465(16) 0.000 0.000 -0.0031(10)

loop_
_atom_type_symbol
_atom_type_description
_atom_type_scat_dispersion_real
_atom_type_scat_dispersion_imag
_atom_type_scat_source
C C 0.0033 0.0016 'International Tables Vol C Tables 4.2.6.8 and 6.1.1.4'
H H 0.0000 0.0000 'International Tables Vol C Tables 4.2.6.8 and 6.1.1.4'
B B 0.0013 0.0007 'International Tables Vol C Tables 4.2.6.8 and 6.1.1.4'
N N 0.0061 0.0033 'International Tables Vol C Tables 4.2.6.8 and 6.1.1.4'
F F 0.0171 0.0103 'International Tables Vol C Tables 4.2.6.8 and 6.1.1.4'
Mg Mg 0.0486 0.0363 'International Tables Vol C Tables 4.2.6.8 and 6.1.1.4'

loop_
_geom_angle_atom_site_label_1
_geom_angle_atom_site_label_2
_geom_angle_atom_site_label_3
_geom_angle
_geom_angle_site_symmetry_1
_geom_angle_site_symmetry_3
C6 C1 C2 115.1(5) . .
C6 C1 B1 120.4(4) . .
C2 C1 B1 124.4(5) . .
C3 C2 C1 123.1(6) . .
C3 C2 H2 118.5 . .
C1 C2 H2 118.5 . .
C2 C3 C4 120.4(5) . .
C2 C3 C7 120.5(7) . .
C4 C3 C7 119.0(5) . .
C3 C4 C5 118.1(5) . .
C3 C4 H4 121.0 . .
C5 C4 H4 121.0 . .
C4 C5 C6 120.9(6) . .
C4 C5 C8 120.2(5) . .
C6 C5 C8 118.9(5) . .
C1 C6 C5 122.3(5) . .
C1 C6 H6 118.8 . .
C5 C6 H6 118.8 . .
F1 C7 F2 107.6(6) . .
F1 C7 F3 106.1(5) . .
F2 C7 F3 104.6(6) . .
F1 C7 C3 112.2(5) . .
F2 C7 C3 112.7(5) . .
F3 C7 C3 113.0(6) . .
F4 C8 F6 106.7(6) . .
F4 C8 F5 105.6(5) . .
F6 C8 F5 105.9(5) . .
F4 C8 C5 112.3(5) . .
F6 C8 C5 112.7(5) . .
F5 C8 C5 113.2(6) . .
C14 C9 C10 115.8(4) . .
C14 C9 B1 124.9(5) . .
C10 C9 B1 119.2(4) . .
C11 C10 C9 122.6(4) . .
C11 C10 H10 118.7 . .
C9 C10 H10 118.7 . .
C12 C11 C10 120.0(5) . .
C12 C11 C15 121.0(4) . .
C10 C11 C15 119.0(4) . .
C13 C12 C11 118.9(4) . .
C13 C12 H12 120.5 . .
C11 C12 H12 120.5 . .
C12 C13 C14 120.4(4) . .
C12 C13 C16 120.9(4) . .
C14 C13 C16 118.8(5) . .
C9 C14 C13 122.3(5) . .
C9 C14 H14 118.9 . .
C13 C14 H14 118.9 . .
F9 C15 F7 106.4(5) . .
F9 C15 F8 106.4(4) . .
F7 C15 F8 106.5(5) . .
F9 C15 C11 113.5(5) . .
F7 C15 C11 111.0(5) . .
F8 C15 C11 112.5(5) . .
F11A C16 F10A 109.3(13) . .
F12B C16 F11B 119(2) . .
F12B C16 F10B 109.2(12) . .
F11B C16 F10B 100(2) . .
F11A C16 F12A 101.1(10) . .
F10A C16 F12A 103.9(9) . .
F11A C16 C13 114.5(10) . .
F12B C16 C13 108.9(12) . .
F10A C16 C13 114.5(7) . .
F11B C16 C13 110.7(16) . .
F10B C16 C13 108.2(12) . .
F12A C16 C13 112.1(6) . .
C22 C17 C18 114.2(5) . .
C22 C17 B1 125.6(4) . .
C18 C17 B1 120.1(5) . .
C19 C18 C17 123.6(5) . .
C19 C18 H18 118.2 . .
C17 C18 H18 118.2 . .
C20 C19 C18 120.6(5) . .
C20 C19 C23 121.4(5) . .
C18 C19 C23 118.0(5) . .
C21 C20 C19 117.5(5) . .
C21 C20 H20 121.3 . .
C19 C20 H20 121.3 . .
C20 C21 C22 121.7(5) . .
C20 C21 C24 119.5(5) . .
C22 C21 C24 118.8(5) . .
C21 C22 C17 122.4(4) . .
C21 C22 H22 118.8 . .
C17 C22 H22 118.8 . .
F15 C23 F13 108.2(5) . .
F15 C23 F14 105.4(5) . .
F13 C23 F14 103.5(5) . .
F15 C23 C19 113.9(5) . .
F13 C23 C19 112.6(5) . .
F14 C23 C19 112.6(4) . .
F17 C24 F18 105.9(4) . .
F17 C24 F16 105.8(5) . .
F18 C24 F16 104.9(4) . .
F17 C24 C21 113.9(5) . .
F18 C24 C21 112.8(5) . .
F16 C24 C21 112.7(5) . .
C26 C25 C30 115.3(5) . .
C26 C25 B1 126.1(4) . .
C30 C25 B1 118.6(5) . .
C27 C26 C25 122.4(5) . .
C27 C26 H26 118.8 . .
C25 C26 H26 118.8 . .
C28 C27 C26 120.7(5) . .
C28 C27 C31 119.6(5) . .
C26 C27 C31 119.6(5) . .
C27 C28 C29 118.4(5) . .
C27 C28 H28 120.8 . .
C29 C28 H28 120.8 . .
C30 C29 C28 120.4(5) . .
C30 C29 C32 119.2(5) . .
C28 C29 C32 120.4(5) . .
C29 C30 C25 122.7(5) . .
C29 C30 H30 118.6 . .
C25 C30 H30 118.6 . .
F21 C31 F20 108.0(5) . .
F21 C31 F19 106.4(5) . .
F20 C31 F19 106.3(5) . .
F21 C31 C27 112.3(5) . .
F20 C31 C27 112.3(5) . .
F19 C31 C27 111.3(5) . .
F22 C32 F24 106.6(5) . .
F22 C32 F23 106.9(4) . .
F24 C32 F23 104.8(5) . .
F22 C32 C29 114.0(5) . .
F24 C32 C29 112.4(4) . .
F23 C32 C29 111.6(5) . .
N1 C33 C34 178.7(6) . .
C33 C34 H34A 109.5 . .
C33 C34 H34B 109.5 . .
H34A C34 H34B 109.5 . .
C33 C34 H34C 109.5 . .
H34A C34 H34C 109.5 . .
H34B C34 H34C 109.5 . .
N2 C35 C36 179.2(6) . .
C35 C36 H36A 109.5 . .
C35 C36 H36B 109.5 . .
H36A C36 H36B 109.5 . .
C35 C36 H36C 109.5 . .
H36A C36 H36C 109.5 . .
H36B C36 H36C 109.5 . .
N3 C37 C38 179.3(6) . .
C37 C38 H38A 109.5 . .
C37 C38 H38B 109.5 . .
H38A C38 H38B 109.5 . .
C37 C38 H38C 109.5 . .
H38A C38 H38C 109.5 . .
H38B C38 H38C 109.5 . .
C17 B1 C1 111.0(5) . .
C17 B1 C25 107.3(3) . .
C1 B1 C25 110.5(5) . .
C17 B1 C9 110.0(5) . .
C1 B1 C9 108.9(3) . .
C25 B1 C9 109.2(4) . .
C33 N1 Mg1 172.8(5) . .
C35 N2 Mg1 169.5(5) . .
C37 N3 Mg1 166.3(5) . .
N3 Mg1 N3 173.8(3) . 2
N3 Mg1 N2 93.68(18) . .
N3 Mg1 N2 90.56(18) 2 .
N3 Mg1 N2 90.56(18) . 2
N3 Mg1 N2 93.68(18) 2 2
N2 Mg1 N2 93.9(3) . 2
N3 Mg1 N1 90.80(19) . .
N3 Mg1 N1 84.84(18) 2 .
N2 Mg1 N1 175.21(17) . .
N2 Mg1 N1 87.68(17) 2 .
N3 Mg1 N1 84.84(18) . 2
N3 Mg1 N1 90.80(19) 2 2
N2 Mg1 N1 87.68(17) . 2
N2 Mg1 N1 175.21(17) 2 2
N1 Mg1 N1 91.1(3) . 2

loop_
_geom_bond_atom_site_label_1
_geom_bond_atom_site_label_2
_geom_bond_distance
_geom_bond_site_symmetry_2
C1 C6 1.390(8) .
C1 C2 1.410(7) .
C1 B1 1.637(7) .
C2 C3 1.381(7) .
C2 H2 0.9500 .
C3 C4 1.384(9) .
C3 C7 1.488(8) .
C4 C5 1.389(8) .
C4 H4 0.9500 .
C5 C6 1.395(7) .
C5 C8 1.491(9) .
C6 H6 0.9500 .
C7 F1 1.311(7) .
C7 F2 1.322(8) .
C7 F3 1.331(8) .
C8 F4 1.333(7) .
C8 F6 1.334(8) .
C8 F5 1.341(6) .
C9 C14 1.384(6) .
C9 C10 1.408(7) .
C9 B1 1.655(7) .
C10 C11 1.395(6) .
C10 H10 0.9500 .
C11 C12 1.384(7) .
C11 C15 1.483(8) .
C12 C13 1.380(8) .
C12 H12 0.9500 .
C13 C14 1.409(7) .
C13 C16 1.498(7) .
C14 H14 0.9500 .
C15 F9 1.327(6) .
C15 F7 1.344(7) .
C15 F8 1.345(6) .
C16 F11A 1.284(15) .
C16 F12B 1.309(12) .
C16 F10A 1.322(11) .
C16 F11B 1.343(14) .
C16 F10B 1.35(2) .
C16 F12A 1.375(11) .
C17 C22 1.402(8) .
C17 C18 1.407(7) .
C17 B1 1.632(9) .
C18 C19 1.391(8) .
C18 H18 0.9500 .
C19 C20 1.384(8) .
C19 C23 1.487(8) .
C20 C21 1.384(7) .
C20 H20 0.9500 .
C21 C22 1.394(8) .
C21 C24 1.483(8) .
C22 H22 0.9500 .
C23 F15 1.314(7) .
C23 F13 1.339(7) .
C23 F14 1.343(7) .
C24 F17 1.326(7) .
C24 F18 1.352(6) .
C24 F16 1.353(7) .
C25 C26 1.393(7) .
C25 C30 1.404(7) .
C25 B1 1.649(8) .
C26 C27 1.385(7) .
C26 H26 0.9500 .
C27 C28 1.379(7) .
C27 C31 1.509(8) .
C28 C29 1.384(8) .
C28 H28 0.9500 .
C29 C30 1.377(8) .
C29 C32 1.499(7) .
C30 H30 0.9500 .
C31 F21 1.309(7) .
C31 F20 1.332(7) .
C31 F19 1.349(6) .
C32 F22 1.317(7) .
C32 F24 1.332(6) .
C32 F23 1.349(7) .
C33 N1 1.131(7) .
C33 C34 1.458(8) .
C34 H34A 0.9800 .
C34 H34B 0.9800 .
C34 H34C 0.9800 .
C35 N2 1.146(7) .
C35 C36 1.454(9) .
C36 H36A 0.9800 .
C36 H36B 0.9800 .
C36 H36C 0.9800 .
C37 N3 1.144(6) .
C37 C38 1.433(7) .
C38 H38A 0.9800 .
C38 H38B 0.9800 .
C38 H38C 0.9800 .
N1 Mg1 2.165(5) .
N2 Mg1 2.143(5) .
N3 Mg1 2.135(4) .
Mg1 N3 2.135(4) 2
Mg1 N2 2.143(5) 2
Mg1 N1 2.165(5) 2

loop_
_geom_torsion_atom_site_label_1
_geom_torsion_atom_site_label_2
_geom_torsion_atom_site_label_3
_geom_torsion_atom_site_label_4
_geom_torsion
C6 C1 C2 C3 -2.9(8)
B1 C1 C2 C3 176.1(5)
C1 C2 C3 C4 2.1(8)
C1 C2 C3 C7 -176.6(5)
C2 C3 C4 C5 -0.7(8)
C7 C3 C4 C5 178.0(5)
C3 C4 C5 C6 0.2(8)
C3 C4 C5 C8 -179.2(5)
C2 C1 C6 C5 2.4(7)
B1 C1 C6 C5 -176.7(5)
C4 C5 C6 C1 -1.1(8)
C8 C5 C6 C1 178.3(5)
C2 C3 C7 F1 77.8(8)
C4 C3 C7 F1 -100.9(7)
C2 C3 C7 F2 -43.8(8)
C4 C3 C7 F2 137.5(6)
C2 C3 C7 F3 -162.2(6)
C4 C3 C7 F3 19.1(8)
C4 C5 C8 F4 -115.5(6)
C6 C5 C8 F4 65.1(7)
C4 C5 C8 F6 124.0(6)
C6 C5 C8 F6 -55.5(7)
C4 C5 C8 F5 3.9(8)
C6 C5 C8 F5 -175.5(5)
C14 C9 C10 C11 1.5(7)
B1 C9 C10 C11 -174.7(5)
C9 C10 C11 C12 -1.4(8)
C9 C10 C11 C15 178.0(5)
C10 C11 C12 C13 0.1(8)
C15 C11 C12 C13 -179.3(5)
C11 C12 C13 C14 1.0(8)
C11 C12 C13 C16 -179.7(5)
C10 C9 C14 C13 -0.3(8)
B1 C9 C14 C13 175.7(5)
C12 C13 C14 C9 -0.9(8)
C16 C13 C14 C9 179.8(5)
C12 C11 C15 F9 -1.1(8)
C10 C11 C15 F9 179.6(5)
C12 C11 C15 F7 118.8(5)
C10 C11 C15 F7 -60.6(6)
C12 C11 C15 F8 -121.9(5)
C10 C11 C15 F8 58.7(7)
C12 C13 C16 F11A 121.0(11)
C14 C13 C16 F11A -59.8(12)
C12 C13 C16 F12B -93(2)
C14 C13 C16 F12B 86(2)
C12 C13 C16 F10A -6.5(18)
C14 C13 C16 F10A 172.8(16)
C12 C13 C16 F11B 135(2)
C14 C13 C16 F11B -46(2)
C12 C13 C16 F10B 25.6(18)
C14 C13 C16 F10B -155.1(17)
C12 C13 C16 F12A -124.6(11)
C14 C13 C16 F12A 54.7(12)
C22 C17 C18 C19 -1.9(7)
B1 C17 C18 C19 177.2(4)
C17 C18 C19 C20 1.5(7)
C17 C18 C19 C23 178.4(5)
C18 C19 C20 C21 0.4(7)
C23 C19 C20 C21 -176.5(5)
C19 C20 C21 C22 -1.7(8)
C19 C20 C21 C24 179.9(5)
C20 C21 C22 C17 1.2(8)
C24 C21 C22 C17 179.6(5)
C18 C17 C22 C21 0.6(7)
B1 C17 C22 C21 -178.4(5)
C20 C19 C23 F15 -136.6(6)
C18 C19 C23 F15 46.4(7)
C20 C19 C23 F13 -13.0(8)
C18 C19 C23 F13 170.0(5)
C20 C19 C23 F14 103.5(6)
C18 C19 C23 F14 -73.4(6)
C20 C21 C24 F17 -12.6(7)
C22 C21 C24 F17 169.0(4)
C20 C21 C24 F18 -133.4(5)
C22 C21 C24 F18 48.2(7)
C20 C21 C24 F16 108.0(6)
C22 C21 C24 F16 -70.5(6)
C30 C25 C26 C27 0.3(7)
B1 C25 C26 C27 -178.5(5)
C25 C26 C27 C28 1.1(7)
C25 C26 C27 C31 179.9(5)
C26 C27 C28 C29 -1.4(7)
C31 C27 C28 C29 179.8(5)
C27 C28 C29 C30 0.3(7)
C27 C28 C29 C32 -178.3(4)
C28 C29 C30 C25 1.2(7)
C32 C29 C30 C25 179.7(4)
C26 C25 C30 C29 -1.4(7)
B1 C25 C30 C29 177.5(4)
C28 C27 C31 F21 102.2(6)
C26 C27 C31 F21 -76.7(6)
C28 C27 C31 F20 -19.8(7)
C26 C27 C31 F20 161.4(5)
C28 C27 C31 F19 -138.7(5)
C26 C27 C31 F19 42.4(7)
C30 C29 C32 F22 164.6(5)
C28 C29 C32 F22 -16.8(7)
C30 C29 C32 F24 -74.0(6)
C28 C29 C32 F24 104.6(6)
C30 C29 C32 F23 43.4(7)
C28 C29 C32 F23 -138.0(5)
C22 C17 B1 C1 108.2(5)
C18 C17 B1 C1 -70.7(6)
C22 C17 B1 C25 -131.0(4)
C18 C17 B1 C25 50.1(6)
C22 C17 B1 C9 -12.4(7)
C18 C17 B1 C9 168.7(4)
C6 C1 B1 C17 -170.0(4)
C2 C1 B1 C17 11.1(7)
C6 C1 B1 C25 71.1(6)
C2 C1 B1 C25 -107.8(6)
C6 C1 B1 C9 -48.8(8)
C2 C1 B1 C9 132.3(5)
C26 C25 B1 C17 -135.8(4)
C30 C25 B1 C17 45.4(6)
C26 C25 B1 C1 -14.7(7)
C30 C25 B1 C1 166.5(4)
C26 C25 B1 C9 105.0(5)
C30 C25 B1 C9 -73.8(6)
C14 C9 B1 C17 -104.0(6)
C10 C9 B1 C17 71.8(5)
C14 C9 B1 C1 134.2(5)
C10 C9 B1 C1 -49.9(7)
C14 C9 B1 C25 13.5(7)
C10 C9 B1 C25 -170.6(4)
